data_7041523
loop_
_publ_author_name
'Danopoulos, Andreas A.'
'Braunstein, Pierre'
'Monakhov, Kirill Yu'
'van Leusen, Jan'
'K\"ogerler, Paul'
'Cl\'emancey, Martin'
'Latour, Jean-Marc'
'Benayad, Anass'
'Tromp, Moniek'
'Rezabal, Elixabete'
'Frison, Gilles'

_publ_section_title
;
 Heteroleptic, two-coordinate [M(NHC){N(SiMe3)2}] (M = Co, Fe) complexes:
 synthesis, reactivity and magnetism rationalized by an unexpected metal
 oxidation state.
;
_journal_issue 4
_journal_name_full 'Dalton transactions (Cambridge, England : 2003)'
_journal_page_first 1163
_journal_page_last 1171
_journal_paper_doi 10.1039/c6dt03565e
_journal_volume 46
_journal_year 2017
_chemical_formula_moiety 'C33 H54 Co N3 Si2'
_chemical_formula_sum 'C33 H54 Co N3 Si2'
_chemical_formula_weight 607.90
_chemical_name_systematic
;
 ?
;
_space_group_crystal_system monoclinic
_space_group_IT_number 14
_space_group_name_Hall '-P 2ybc'
_space_group_name_H-M_alt 'P 1 21/c 1'
_symmetry_space_group_name_Hall '-P 2ybc'
_symmetry_space_group_name_H-M 'P 1 21/c 1'
_atom_sites_solution_hydrogens geom
_atom_sites_solution_primary direct
_atom_sites_solution_secondary difmap
_audit_creation_method SHELXL-2013
_audit_update_record
;
2016-03-17 deposited with the CCDC.
2016-12-21 downloaded from the CCDC.
;
_cell_angle_alpha 90
_cell_angle_beta 108.401(2)
_cell_angle_gamma 90
_cell_formula_units_Z 4
_cell_length_a 12.8532(6)
_cell_length_b 13.6697(6)
_cell_length_c 21.9596(9)
_cell_measurement_reflns_used 9894
_cell_measurement_temperature 173(2)
_cell_measurement_theta_max 28.85
_cell_measurement_theta_min 2.46
_cell_volume 3661.0(3)
_computing_cell_refinement 'Bruker SAINT'
_computing_data_collection 'Bruker APEX2'
_computing_data_reduction 'Bruker SAINT'
_computing_molecular_graphics 'Bruker SHELXTL'
_computing_publication_material 'Bruker SHELXTL'
_computing_structure_refinement 'SHELXL-2013 (Sheldrick, 2013)'
_computing_structure_solution 'SHELXS-2013 (Sheldrick, 2013)'
_diffrn_ambient_temperature 173(2)
_diffrn_measured_fraction_theta_full 1.000
_diffrn_measured_fraction_theta_max 0.998
_diffrn_measurement_device_type 'Bruker APEX-II CCD'
_diffrn_measurement_method '\f and \w scans'
_diffrn_radiation_type MoK\a
_diffrn_radiation_wavelength 0.71073
_diffrn_reflns_av_R_equivalents 0.0460
_diffrn_reflns_av_unetI/netI 0.0379
_diffrn_reflns_Laue_measured_fraction_full 1.000
_diffrn_reflns_Laue_measured_fraction_max 0.998
_diffrn_reflns_limit_h_max 17
_diffrn_reflns_limit_h_min -17
_diffrn_reflns_limit_k_max 18
_diffrn_reflns_limit_k_min -18
_diffrn_reflns_limit_l_max 29
_diffrn_reflns_limit_l_min -29
_diffrn_reflns_number 49305
_diffrn_reflns_point_group_measured_fraction_full 1.000
_diffrn_reflns_point_group_measured_fraction_max 0.998
_diffrn_reflns_theta_full 25.242
_diffrn_reflns_theta_max 29.075
_diffrn_reflns_theta_min 1.670
_diffrn_source 'fine focus sealed tube'
_exptl_absorpt_coefficient_mu 0.557
_exptl_absorpt_correction_T_max 0.7458
_exptl_absorpt_correction_T_min 0.6822
_exptl_absorpt_correction_type multi-scan
_exptl_absorpt_process_details sadabs
_exptl_crystal_colour yellow
_exptl_crystal_density_diffrn 1.103
_exptl_crystal_description plate
_exptl_crystal_F_000 1312
_exptl_crystal_size_max 0.350
_exptl_crystal_size_mid 0.250
_exptl_crystal_size_min 0.150
_refine_diff_density_max 0.366
_refine_diff_density_min -0.398
_refine_diff_density_rms 0.052
_refine_ls_extinction_method none
_refine_ls_goodness_of_fit_ref 1.043
_refine_ls_hydrogen_treatment constr
_refine_ls_matrix_type full
_refine_ls_number_parameters 366
_refine_ls_number_reflns 9782
_refine_ls_number_restraints 0
_refine_ls_restrained_S_all 1.043
_refine_ls_R_factor_all 0.0755
_refine_ls_R_factor_gt 0.0429
_refine_ls_shift/su_max 0.002
_refine_ls_shift/su_mean 0.000
_refine_ls_structure_factor_coef Fsqd
_refine_ls_weighting_details 'w=1/[\s^2^(Fo^2^)+(0.0384P)^2^+1.8187P] where P=(Fo^2^+2Fc^2^)/3'
_refine_ls_weighting_scheme calc
_refine_ls_wR_factor_gt 0.0888
_refine_ls_wR_factor_ref 0.1018
_reflns_Friedel_coverage 0.000
_reflns_number_gt 7012
_reflns_number_total 9782
_reflns_threshold_expression 'I > 2\s(I)'
_cod_data_source_file c6dt03565e2.cif
_cod_data_source_block pbad150115
_cod_depositor_comments 'Adding full bibliography for 7041522--7041525.cif.'
_cod_database_code 7041523
_shelx_space_group_comment
;
The symmetry employed for this shelxl refinement is uniquely defined
by the following loop, which should always be used as a source of
symmetry information in preference to the above space-group names.
They are only intended as comments.
;
_shelx_estimated_absorpt_t_min 0.829
_shelx_estimated_absorpt_t_max 0.921
_shelxl_version_number 2013-4

loop_
_space_group_symop_operation_xyz
'x, y, z'
'-x, y+1/2, -z+1/2'
'-x, -y, -z'
'x, -y-1/2, z-1/2'

loop_
_atom_site_label
_atom_site_type_symbol
_atom_site_fract_x
_atom_site_fract_y
_atom_site_fract_z
_atom_site_U_iso_or_equiv
_atom_site_adp_type
_atom_site_occupancy
_atom_site_site_symmetry_order
_atom_site_calc_flag
_atom_site_refinement_flags_posn
_atom_site_refinement_flags_adp
C1 C 0.29247(14) 0.24594(12) 0.84497(8) 0.0231(3) Uani 1 1 d . .
C2 C 0.30755(16) 0.28276(16) 0.94854(9) 0.0355(5) Uani 1 1 d . .
H2 H 0.2944 0.3127 0.9844 0.043 Uiso 1 1 calc R U
C3 C 0.38204(17) 0.21312(17) 0.95009(10) 0.0370(5) Uani 1 1 d . .
H3 H 0.4318 0.1844 0.9874 0.044 Uiso 1 1 calc R U
C4 C 0.17128(14) 0.37735(13) 0.86452(8) 0.0239(4) Uani 1 1 d . .
C5 C 0.06097(15) 0.35144(13) 0.84962(9) 0.0281(4) Uani 1 1 d . .
C6 C -0.01564(16) 0.42701(15) 0.83395(11) 0.0361(5) Uani 1 1 d . .
H6 H -0.0915 0.4120 0.8232 0.043 Uiso 1 1 calc R U
C7 C 0.01649(18) 0.52332(15) 0.83369(11) 0.0399(5) Uani 1 1 d . .
H7 H -0.0370 0.5738 0.8231 0.048 Uiso 1 1 calc R U
C8 C 0.12585(19) 0.54632(15) 0.84875(11) 0.0389(5) Uani 1 1 d . .
H8 H 0.1469 0.6129 0.8482 0.047 Uiso 1 1 calc R U
C9 C 0.20623(16) 0.47442(14) 0.86471(9) 0.0305(4) Uani 1 1 d . .
C10 C 0.02298(16) 0.24611(14) 0.85018(11) 0.0357(4) Uani 1 1 d . .
H10 H 0.0895 0.2040 0.8670 0.043 Uiso 1 1 calc R U
C11 C -0.0476(2) 0.23306(19) 0.89385(13) 0.0543(6) Uani 1 1 d . .
H11A H -0.0083 0.2585 0.9367 0.081 Uiso 1 1 calc R U
H11B H -0.0632 0.1634 0.8970 0.081 Uiso 1 1 calc R U
H11C H -0.1166 0.2689 0.8760 0.081 Uiso 1 1 calc R U
C12 C -0.0390(3) 0.2122(2) 0.78278(13) 0.0636(8) Uani 1 1 d . .
H12A H -0.1043 0.2530 0.7651 0.095 Uiso 1 1 calc R U
H12B H -0.0612 0.1438 0.7840 0.095 Uiso 1 1 calc R U
H12C H 0.0084 0.2178 0.7557 0.095 Uiso 1 1 calc R U
C13 C 0.32688(18) 0.50160(17) 0.88144(11) 0.0429(5) Uani 1 1 d . .
H13 H 0.3705 0.4404 0.8954 0.051 Uiso 1 1 calc R U
C14 C 0.3613(2) 0.5730(3) 0.93715(15) 0.0787(10) Uani 1 1 d . .
H14A H 0.3267 0.6366 0.9234 0.118 Uiso 1 1 calc R U
H14B H 0.4412 0.5805 0.9513 0.118 Uiso 1 1 calc R U
H14C H 0.3383 0.5480 0.9727 0.118 Uiso 1 1 calc R U
C15 C 0.3527(3) 0.5402(3) 0.82300(14) 0.0880(12) Uani 1 1 d . .
H15A H 0.3131 0.6017 0.8090 0.132 Uiso 1 1 calc R U
H15B H 0.3299 0.4921 0.7882 0.132 Uiso 1 1 calc R U
H15C H 0.4317 0.5519 0.8340 0.132 Uiso 1 1 calc R U
C16 C 0.43600(14) 0.11573(13) 0.86946(9) 0.0252(4) Uani 1 1 d . .
C17 C 0.52877(15) 0.14277(13) 0.85290(9) 0.0285(4) Uani 1 1 d . .
C18 C 0.58957(16) 0.06702(15) 0.83825(11) 0.0353(5) Uani 1 1 d . .
H18 H 0.6531 0.0824 0.8269 0.042 Uiso 1 1 calc R U
C19 C 0.55975(17) -0.02955(15) 0.83983(11) 0.0381(5) Uani 1 1 d . .
H19 H 0.6026 -0.0798 0.8296 0.046 Uiso 1 1 calc R U
C20 C 0.46779(17) -0.05331(14) 0.85625(11) 0.0364(5) Uani 1 1 d . .
H20 H 0.4478 -0.1201 0.8571 0.044 Uiso 1 1 calc R U
C21 C 0.40369(15) 0.01874(14) 0.87165(9) 0.0300(4) Uani 1 1 d . .
C22 C 0.56455(17) 0.24840(14) 0.85234(11) 0.0379(5) Uani 1 1 d . .
H22 H 0.4999 0.2911 0.8492 0.045 Uiso 1 1 calc R U
C23 C 0.6544(3) 0.2734(2) 0.91438(13) 0.0705(9) Uani 1 1 d . .
H23A H 0.6271 0.2635 0.9508 0.106 Uiso 1 1 calc R U
H23B H 0.6761 0.3420 0.9132 0.106 Uiso 1 1 calc R U
H23C H 0.7180 0.2310 0.9191 0.106 Uiso 1 1 calc R U
C24 C 0.6037(3) 0.27092(19) 0.79524(12) 0.0652(8) Uani 1 1 d . .
H24A H 0.6731 0.2369 0.8004 0.098 Uiso 1 1 calc R U
H24B H 0.6146 0.3416 0.7929 0.098 Uiso 1 1 calc R U
H24C H 0.5485 0.2488 0.7557 0.098 Uiso 1 1 calc R U
C25 C 0.30230(17) -0.00974(17) 0.88934(11) 0.0418(5) Uani 1 1 d . .
H25 H 0.2670 0.0520 0.8974 0.050 Uiso 1 1 calc R U
C26 C 0.3319(2) -0.0704(2) 0.95077(14) 0.0695(9) Uani 1 1 d . .
H26A H 0.3614 -0.1338 0.9433 0.104 Uiso 1 1 calc R U
H26B H 0.2662 -0.0808 0.9635 0.104 Uiso 1 1 calc R U
H26C H 0.3873 -0.0356 0.9850 0.104 Uiso 1 1 calc R U
C27 C 0.2199(2) -0.0627(3) 0.83461(15) 0.0893(12) Uani 1 1 d . .
H27A H 0.1990 -0.0207 0.7965 0.134 Uiso 1 1 calc R U
H27B H 0.1547 -0.0784 0.8467 0.134 Uiso 1 1 calc R U
H27C H 0.2526 -0.1232 0.8251 0.134 Uiso 1 1 calc R U
C28 C 0.15065(19) 0.38529(17) 0.55210(11) 0.0443(5) Uani 1 1 d . .
H28A H 0.2216 0.4183 0.5695 0.066 Uiso 1 1 calc R U
H28B H 0.0951 0.4328 0.5290 0.066 Uiso 1 1 calc R U
H28C H 0.1566 0.3334 0.5226 0.066 Uiso 1 1 calc R U
C29 C -0.03216(17) 0.28044(17) 0.58317(12) 0.0422(5) Uani 1 1 d . .
H29A H -0.0291 0.2216 0.5583 0.063 Uiso 1 1 calc R U
H29B H -0.0783 0.3298 0.5549 0.063 Uiso 1 1 calc R U
H29C H -0.0632 0.2638 0.6173 0.063 Uiso 1 1 calc R U
C30 C 0.0989(2) 0.43517(16) 0.67243(12) 0.0476(6) Uani 1 1 d . .
H30A H 0.0750 0.4108 0.7078 0.071 Uiso 1 1 calc R U
H30B H 0.0454 0.4827 0.6472 0.071 Uiso 1 1 calc R U
H30C H 0.1706 0.4668 0.6898 0.071 Uiso 1 1 calc R U
C31 C 0.16496(17) 0.09957(15) 0.55430(10) 0.0364(5) Uani 1 1 d . .
H31A H 0.1046 0.0667 0.5643 0.055 Uiso 1 1 calc R U
H31B H 0.2051 0.0518 0.5370 0.055 Uiso 1 1 calc R U
H31C H 0.1354 0.1510 0.5224 0.055 Uiso 1 1 calc R U
C32 C 0.38308(16) 0.20622(15) 0.61095(10) 0.0327(4) Uani 1 1 d . .
H32A H 0.3611 0.2638 0.5833 0.049 Uiso 1 1 calc R U
H32B H 0.4126 0.1564 0.5888 0.049 Uiso 1 1 calc R U
H32C H 0.4394 0.2249 0.6510 0.049 Uiso 1 1 calc R U
C33 C 0.31444(19) 0.05093(15) 0.68578(11) 0.0405(5) Uani 1 1 d . .
H33A H 0.3691 0.0751 0.7249 0.061 Uiso 1 1 calc R U
H33B H 0.3485 0.0027 0.6650 0.061 Uiso 1 1 calc R U
H33C H 0.2538 0.0202 0.6968 0.061 Uiso 1 1 calc R U
N1 N 0.25386(12) 0.30237(11) 0.88462(7) 0.0256(3) Uani 1 1 d . .
N2 N 0.37253(12) 0.19123(12) 0.88707(7) 0.0278(3) Uani 1 1 d . .
N3 N 0.19955(12) 0.24340(11) 0.66190(7) 0.0262(3) Uani 1 1 d . .
Si1 Si 0.10975(4) 0.33049(4) 0.61979(3) 0.02801(12) Uani 1 1 d . .
Si2 Si 0.26073(4) 0.15565(4) 0.62957(2) 0.02474(11) Uani 1 1 d . .
Co1 Co 0.24512(2) 0.24607(2) 0.75177(2) 0.02530(7) Uani 1 1 d . .

loop_
_atom_site_aniso_label
_atom_site_aniso_U_11
_atom_site_aniso_U_22
_atom_site_aniso_U_33
_atom_site_aniso_U_23
_atom_site_aniso_U_13
_atom_site_aniso_U_12
C1 0.0216(8) 0.0254(8) 0.0239(9) 0.0005(7) 0.0094(7) 0.0035(7)
C2 0.0351(11) 0.0516(12) 0.0206(10) -0.0017(9) 0.0100(8) 0.0126(9)
C3 0.0359(11) 0.0520(12) 0.0222(10) 0.0038(9) 0.0080(8) 0.0149(9)
C4 0.0253(9) 0.0282(9) 0.0213(9) -0.0008(7) 0.0119(7) 0.0058(7)
C5 0.0268(9) 0.0302(9) 0.0303(10) 0.0009(8) 0.0131(8) 0.0037(7)
C6 0.0271(10) 0.0381(11) 0.0453(13) 0.0023(9) 0.0146(9) 0.0071(8)
C7 0.0413(12) 0.0339(11) 0.0486(13) 0.0051(10) 0.0200(10) 0.0162(9)
C8 0.0501(13) 0.0254(9) 0.0457(13) -0.0015(9) 0.0216(11) 0.0005(9)
C9 0.0327(10) 0.0333(10) 0.0292(10) -0.0047(8) 0.0149(8) -0.0018(8)
C10 0.0292(10) 0.0312(10) 0.0473(12) 0.0040(9) 0.0131(9) 0.0003(8)
C11 0.0620(16) 0.0571(15) 0.0501(15) 0.0015(12) 0.0268(13) -0.0186(12)
C12 0.100(2) 0.0476(14) 0.0481(16) -0.0122(12) 0.0301(15) -0.0251(15)
C13 0.0363(12) 0.0478(13) 0.0474(14) -0.0072(10) 0.0172(10) -0.0111(10)
C14 0.0649(19) 0.111(3) 0.0630(19) -0.0377(18) 0.0246(15) -0.0408(18)
C15 0.0632(19) 0.154(3) 0.0573(19) -0.015(2) 0.0339(16) -0.051(2)
C16 0.0212(8) 0.0290(9) 0.0250(9) 0.0023(7) 0.0066(7) 0.0067(7)
C17 0.0248(9) 0.0277(9) 0.0331(10) 0.0009(8) 0.0094(8) 0.0021(7)
C18 0.0263(10) 0.0356(10) 0.0490(13) 0.0004(9) 0.0192(9) 0.0047(8)
C19 0.0333(11) 0.0316(10) 0.0515(14) -0.0005(9) 0.0163(10) 0.0107(8)
C20 0.0352(11) 0.0250(9) 0.0477(13) 0.0049(9) 0.0114(10) 0.0027(8)
C21 0.0218(9) 0.0338(10) 0.0335(11) 0.0064(8) 0.0074(8) 0.0022(7)
C22 0.0350(11) 0.0284(10) 0.0540(13) -0.0017(9) 0.0191(10) -0.0027(8)
C23 0.102(2) 0.0636(17) 0.0457(16) -0.0141(13) 0.0231(16) -0.0432(17)
C24 0.106(2) 0.0464(14) 0.0414(15) 0.0005(11) 0.0203(15) -0.0307(15)
C25 0.0283(11) 0.0502(13) 0.0486(14) 0.0152(11) 0.0147(10) -0.0016(9)
C26 0.0484(15) 0.103(2) 0.0576(17) 0.0349(17) 0.0173(13) -0.0112(15)
C27 0.0423(16) 0.159(3) 0.062(2) 0.008(2) 0.0091(14) -0.0464(19)
C28 0.0427(12) 0.0484(13) 0.0405(13) 0.0162(10) 0.0112(10) 0.0038(10)
C29 0.0323(11) 0.0446(12) 0.0498(14) 0.0025(10) 0.0129(10) 0.0060(9)
C30 0.0561(15) 0.0346(11) 0.0483(14) -0.0055(10) 0.0111(11) 0.0149(10)
C31 0.0389(11) 0.0392(11) 0.0335(11) -0.0093(9) 0.0148(9) -0.0047(9)
C32 0.0305(10) 0.0406(11) 0.0281(10) -0.0017(9) 0.0106(8) 0.0018(8)
C33 0.0535(14) 0.0307(10) 0.0401(12) 0.0051(9) 0.0188(11) 0.0109(9)
N1 0.0238(8) 0.0331(8) 0.0210(8) -0.0010(6) 0.0088(6) 0.0061(6)
N2 0.0260(8) 0.0361(9) 0.0224(8) 0.0024(6) 0.0094(6) 0.0105(6)
N3 0.0304(8) 0.0284(8) 0.0206(7) 0.0009(6) 0.0092(6) 0.0077(6)
Si1 0.0302(3) 0.0269(3) 0.0276(3) 0.0025(2) 0.0100(2) 0.0063(2)
Si2 0.0291(3) 0.0239(2) 0.0230(3) -0.0005(2) 0.0108(2) 0.0036(2)
Co1 0.02900(13) 0.02798(13) 0.02036(12) 0.00017(10) 0.00983(9) 0.00721(10)

loop_
_atom_type_symbol
_atom_type_description
_atom_type_scat_dispersion_real
_atom_type_scat_dispersion_imag
_atom_type_scat_source
C C 0.0033 0.0016 'International Tables Vol C Tables 4.2.6.8 and 6.1.1.4'
H H 0.0000 0.0000 'International Tables Vol C Tables 4.2.6.8 and 6.1.1.4'
N N 0.0061 0.0033 'International Tables Vol C Tables 4.2.6.8 and 6.1.1.4'
Si Si 0.0817 0.0704 'International Tables Vol C Tables 4.2.6.8 and 6.1.1.4'
Co Co 0.3494 0.9721 'International Tables Vol C Tables 4.2.6.8 and 6.1.1.4'

loop_
_geom_angle_atom_site_label_1
_geom_angle_atom_site_label_2
_geom_angle_atom_site_label_3
_geom_angle
N2 C1 N1 102.98(15)
N2 C1 Co1 129.14(12)
N1 C1 Co1 127.88(12)
C3 C2 N1 106.68(17)
C3 C2 H2 126.7
N1 C2 H2 126.7
C2 C3 N2 106.91(17)
C2 C3 H3 126.5
N2 C3 H3 126.5
C5 C4 C9 122.82(16)
C5 C4 N1 119.11(16)
C9 C4 N1 117.94(16)
C6 C5 C4 117.12(17)
C6 C5 C10 120.00(17)
C4 C5 C10 122.87(16)
C7 C6 C5 121.28(19)
C7 C6 H6 119.4
C5 C6 H6 119.4
C8 C7 C6 120.11(19)
C8 C7 H7 119.9
C6 C7 H7 119.9
C7 C8 C9 121.44(19)
C7 C8 H8 119.3
C9 C8 H8 119.3
C8 C9 C4 117.23(18)
C8 C9 C13 120.55(19)
C4 C9 C13 122.22(18)
C12 C10 C5 110.66(18)
C12 C10 C11 110.2(2)
C5 C10 C11 111.84(18)
C12 C10 H10 108.0
C5 C10 H10 108.0
C11 C10 H10 108.0
C10 C11 H11A 109.5
C10 C11 H11B 109.5
H11A C11 H11B 109.5
C10 C11 H11C 109.5
H11A C11 H11C 109.5
H11B C11 H11C 109.5
C10 C12 H12A 109.5
C10 C12 H12B 109.5
H12A C12 H12B 109.5
C10 C12 H12C 109.5
H12A C12 H12C 109.5
H12B C12 H12C 109.5
C14 C13 C15 111.8(2)
C14 C13 C9 111.54(19)
C15 C13 C9 111.0(2)
C14 C13 H13 107.4
C15 C13 H13 107.4
C9 C13 H13 107.4
C13 C14 H14A 109.5
C13 C14 H14B 109.5
H14A C14 H14B 109.5
C13 C14 H14C 109.5
H14A C14 H14C 109.5
H14B C14 H14C 109.5
C13 C15 H15A 109.5
C13 C15 H15B 109.5
H15A C15 H15B 109.5
C13 C15 H15C 109.5
H15A C15 H15C 109.5
H15B C15 H15C 109.5
C21 C16 C17 123.13(16)
C21 C16 N2 118.11(16)
C17 C16 N2 118.72(16)
C18 C17 C16 116.66(17)
C18 C17 C22 120.76(17)
C16 C17 C22 122.56(17)
C19 C18 C17 121.66(18)
C19 C18 H18 119.2
C17 C18 H18 119.2
C18 C19 C20 120.02(18)
C18 C19 H19 120.0
C20 C19 H19 120.0
C19 C20 C21 121.24(18)
C19 C20 H20 119.4
C21 C20 H20 119.4
C20 C21 C16 117.30(17)
C20 C21 C25 120.03(18)
C16 C21 C25 122.67(18)
C17 C22 C23 110.70(19)
C17 C22 C24 112.28(18)
C23 C22 C24 109.7(2)
C17 C22 H22 108.0
C23 C22 H22 108.0
C24 C22 H22 108.0
C22 C23 H23A 109.5
C22 C23 H23B 109.5
H23A C23 H23B 109.5
C22 C23 H23C 109.5
H23A C23 H23C 109.5
H23B C23 H23C 109.5
C22 C24 H24A 109.5
C22 C24 H24B 109.5
H24A C24 H24B 109.5
C22 C24 H24C 109.5
H24A C24 H24C 109.5
H24B C24 H24C 109.5
C27 C25 C21 111.1(2)
C27 C25 C26 111.1(2)
C21 C25 C26 111.69(18)
C27 C25 H25 107.6
C21 C25 H25 107.6
C26 C25 H25 107.6
C25 C26 H26A 109.5
C25 C26 H26B 109.5
H26A C26 H26B 109.5
C25 C26 H26C 109.5
H26A C26 H26C 109.5
H26B C26 H26C 109.5
C25 C27 H27A 109.5
C25 C27 H27B 109.5
H27A C27 H27B 109.5
C25 C27 H27C 109.5
H27A C27 H27C 109.5
H27B C27 H27C 109.5
Si1 C28 H28A 109.5
Si1 C28 H28B 109.5
H28A C28 H28B 109.5
Si1 C28 H28C 109.5
H28A C28 H28C 109.5
H28B C28 H28C 109.5
Si1 C29 H29A 109.5
Si1 C29 H29B 109.5
H29A C29 H29B 109.5
Si1 C29 H29C 109.5
H29A C29 H29C 109.5
H29B C29 H29C 109.5
Si1 C30 H30A 109.5
Si1 C30 H30B 109.5
H30A C30 H30B 109.5
Si1 C30 H30C 109.5
H30A C30 H30C 109.5
H30B C30 H30C 109.5
Si2 C31 H31A 109.5
Si2 C31 H31B 109.5
H31A C31 H31B 109.5
Si2 C31 H31C 109.5
H31A C31 H31C 109.5
H31B C31 H31C 109.5
Si2 C32 H32A 109.5
Si2 C32 H32B 109.5
H32A C32 H32B 109.5
Si2 C32 H32C 109.5
H32A C32 H32C 109.5
H32B C32 H32C 109.5
Si2 C33 H33A 109.5
Si2 C33 H33B 109.5
H33A C33 H33B 109.5
Si2 C33 H33C 109.5
H33A C33 H33C 109.5
H33B C33 H33C 109.5
C1 N1 C2 111.85(15)
C1 N1 C4 125.88(15)
C2 N1 C4 122.21(15)
C1 N2 C3 111.59(15)
C1 N2 C16 125.33(15)
C3 N2 C16 122.99(15)
Si2 N3 Si1 125.77(9)
Si2 N3 Co1 114.83(8)
Si1 N3 Co1 119.27(8)
N3 Si1 C30 111.52(9)
N3 Si1 C29 112.13(9)
C30 Si1 C29 106.96(11)
N3 Si1 C28 113.25(9)
C30 Si1 C28 106.10(11)
C29 Si1 C28 106.44(11)
N3 Si2 C33 112.64(9)
N3 Si2 C32 111.06(9)
C33 Si2 C32 105.37(10)
N3 Si2 C31 113.05(9)
C33 Si2 C31 105.66(10)
C32 Si2 C31 108.60(9)
N3 Co1 C1 178.83(7)

loop_
_geom_bond_atom_site_label_1
_geom_bond_atom_site_label_2
_geom_bond_distance
C1 N2 1.368(2)
C1 N1 1.368(2)
C1 Co1 1.9423(18)
C2 C3 1.343(3)
C2 N1 1.381(2)
C2 H2 0.9500
C3 N2 1.383(2)
C3 H3 0.9500
C4 C5 1.396(3)
C4 C9 1.400(3)
C4 N1 1.441(2)
C5 C6 1.393(3)
C5 C10 1.522(3)
C6 C7 1.380(3)
C6 H6 0.9500
C7 C8 1.375(3)
C7 H7 0.9500
C8 C9 1.388(3)
C8 H8 0.9500
C9 C13 1.523(3)
C10 C12 1.515(3)
C10 C11 1.524(3)
C10 H10 1.0000
C11 H11A 0.9800
C11 H11B 0.9800
C11 H11C 0.9800
C12 H12A 0.9800
C12 H12B 0.9800
C12 H12C 0.9800
C13 C14 1.518(3)
C13 C15 1.518(4)
C13 H13 1.0000
C14 H14A 0.9800
C14 H14B 0.9800
C14 H14C 0.9800
C15 H15A 0.9800
C15 H15B 0.9800
C15 H15C 0.9800
C16 C21 1.395(3)
C16 C17 1.402(3)
C16 N2 1.442(2)
C17 C18 1.395(3)
C17 C22 1.517(3)
C18 C19 1.378(3)
C18 H18 0.9500
C19 C20 1.379(3)
C19 H19 0.9500
C20 C21 1.392(3)
C20 H20 0.9500
C21 C25 1.523(3)
C22 C23 1.521(3)
C22 C24 1.522(3)
C22 H22 1.0000
C23 H23A 0.9800
C23 H23B 0.9800
C23 H23C 0.9800
C24 H24A 0.9800
C24 H24B 0.9800
C24 H24C 0.9800
C25 C27 1.512(4)
C25 C26 1.526(3)
C25 H25 1.0000
C26 H26A 0.9800
C26 H26B 0.9800
C26 H26C 0.9800
C27 H27A 0.9800
C27 H27B 0.9800
C27 H27C 0.9800
C28 Si1 1.882(2)
C28 H28A 0.9800
C28 H28B 0.9800
C28 H28C 0.9800
C29 Si1 1.875(2)
C29 H29A 0.9800
C29 H29B 0.9800
C29 H29C 0.9800
C30 Si1 1.872(2)
C30 H30A 0.9800
C30 H30B 0.9800
C30 H30C 0.9800
C31 Si2 1.884(2)
C31 H31A 0.9800
C31 H31B 0.9800
C31 H31C 0.9800
C32 Si2 1.877(2)
C32 H32A 0.9800
C32 H32B 0.9800
C32 H32C 0.9800
C33 Si2 1.874(2)
C33 H33A 0.9800
C33 H33B 0.9800
C33 H33C 0.9800
N3 Si2 1.7072(15)
N3 Si1 1.7119(15)
N3 Co1 1.8734(15)

loop_
_geom_torsion_atom_site_label_1
_geom_torsion_atom_site_label_2
_geom_torsion_atom_site_label_3
_geom_torsion_atom_site_label_4
_geom_torsion
N1 C2 C3 N2 -0.1(3)
C9 C4 C5 C6 0.6(3)
N1 C4 C5 C6 176.44(17)
C9 C4 C5 C10 -179.24(18)
N1 C4 C5 C10 -3.4(3)
C4 C5 C6 C7 -0.5(3)
C10 C5 C6 C7 179.3(2)
C5 C6 C7 C8 0.3(3)
C6 C7 C8 C9 -0.3(3)
C7 C8 C9 C4 0.3(3)
C7 C8 C9 C13 -179.8(2)
C5 C4 C9 C8 -0.5(3)
N1 C4 C9 C8 -176.40(17)
C5 C4 C9 C13 179.63(18)
N1 C4 C9 C13 3.7(3)
C6 C5 C10 C12 68.0(3)
C4 C5 C10 C12 -112.2(2)
C6 C5 C10 C11 -55.3(3)
C4 C5 C10 C11 124.6(2)
C8 C9 C13 C14 57.2(3)
C4 C9 C13 C14 -122.9(2)
C8 C9 C13 C15 -68.2(3)
C4 C9 C13 C15 111.7(3)
C21 C16 C17 C18 0.0(3)
N2 C16 C17 C18 177.97(17)
C21 C16 C17 C22 -178.43(19)
N2 C16 C17 C22 -0.4(3)
C16 C17 C18 C19 0.2(3)
C22 C17 C18 C19 178.6(2)
C17 C18 C19 C20 -0.1(3)
C18 C19 C20 C21 -0.2(3)
C19 C20 C21 C16 0.3(3)
C19 C20 C21 C25 179.8(2)
C17 C16 C21 C20 -0.2(3)
N2 C16 C21 C20 -178.20(17)
C17 C16 C21 C25 -179.64(18)
N2 C16 C21 C25 2.4(3)
C18 C17 C22 C23 -80.7(3)
C16 C17 C22 C23 97.6(2)
C18 C17 C22 C24 42.2(3)
C16 C17 C22 C24 -139.4(2)
C20 C21 C25 C27 -60.9(3)
C16 C21 C25 C27 118.5(3)
C20 C21 C25 C26 63.7(3)
C16 C21 C25 C26 -116.9(2)
N2 C1 N1 C2 -0.3(2)
Co1 C1 N1 C2 -179.62(14)
N2 C1 N1 C4 176.75(16)
Co1 C1 N1 C4 -2.5(3)
C3 C2 N1 C1 0.3(2)
C3 C2 N1 C4 -176.95(18)
C5 C4 N1 C1 87.4(2)
C9 C4 N1 C1 -96.5(2)
C5 C4 N1 C2 -95.8(2)
C9 C4 N1 C2 80.3(2)
N1 C1 N2 C3 0.3(2)
Co1 C1 N2 C3 179.56(15)
N1 C1 N2 C16 176.92(16)
Co1 C1 N2 C16 -3.8(3)
C2 C3 N2 C1 -0.1(3)
C2 C3 N2 C16 -176.86(18)
C21 C16 N2 C1 -98.1(2)
C17 C16 N2 C1 83.8(2)
C21 C16 N2 C3 78.1(2)
C17 C16 N2 C3 -100.0(2)
Si2 N3 Si1 C30 -160.92(12)
Co1 N3 Si1 C30 14.63(14)
Si2 N3 Si1 C29 79.16(14)
Co1 N3 Si1 C29 -105.29(12)
Si2 N3 Si1 C28 -41.33(15)
Co1 N3 Si1 C28 134.23(11)
Si1 N3 Si2 C33 -160.84(12)
Co1 N3 Si2 C33 23.44(13)
Si1 N3 Si2 C32 81.23(13)
Co1 N3 Si2 C32 -94.50(10)
Si1 N3 Si2 C31 -41.15(14)
Co1 N3 Si2 C31 143.13(10)
